data_1568403
loop_
_publ_author_name
'Javier Espino'
'Elena Fern\'andez-Delgado'
'Samuel Estirado'
'Francisco Luna-Giles'
'Felipe de la Cruz-Martinez'
'Sergio Villa-Carballar'
'Emilio Vi\~nuelas-Zah\'inos'
'Francisco Luna-Giles'
'Jos'e A. Pariente'

_publ_section_title
;
 Synthesis and structure of a new thiazoline-based palladium(II) complex
 that promotes cytotoxicity and apoptosis of human promyelocytic leukemia
 HL-60 cells
;
_journal_name_full 'Scientific Reports'
_journal_page_first 16745
_journal_paper_doi 10.1038/s41598-020-73488-0
_journal_volume 10
_journal_year 2020
_chemical_formula_moiety 'C22 H24 Cl2 N8 Pd2 S4, 2(Cl), 4(H2 O)'
_chemical_formula_sum 'C22 H32 Cl4 N8 O4 Pd2 S4'
_chemical_formula_weight 955.39
_space_group_IT_number 14
_space_group_name_Hall '-P 2ybc'
_space_group_name_H-M_alt 'P 1 21/c 1'
_symmetry_cell_setting monoclinic
_symmetry_Int_Tables_number 14
_symmetry_space_group_name_Hall '-P 2ybc'
_symmetry_space_group_name_H-M 'P 1 21/c 1'
_atom_sites_solution_hydrogens mixed
_atom_sites_solution_primary direct
_audit_creation_date 2020-01-15T18:33:33-00:00
_audit_creation_method 'WinGX routine CIF_UPDATE'
_cell_angle_alpha 90
_cell_angle_beta 90.63(2)
_cell_angle_gamma 90
_cell_formula_units_Z 8
_cell_length_a 14.184(5)
_cell_length_b 21.669(8)
_cell_length_c 21.746(8)
_cell_measurement_reflns_used 1948
_cell_measurement_temperature 298(2)
_cell_measurement_theta_max 33.07
_cell_measurement_theta_min 3.38
_cell_volume 6683(4)
_computing_cell_refinement 'BRUKER APEX2'
_computing_data_collection 'BRUKER APEX2'
_computing_data_reduction 'Bruker SAINT'
_computing_structure_refinement 'SHELXL-2018/3 (Sheldrick, 2018)'
_computing_structure_solution 'SHELXS-14 (Sheldrick 2018)'
_diffrn_ambient_temperature 298(2)
_diffrn_measured_fraction_theta_full 0
_diffrn_measured_fraction_theta_max 0.999
_diffrn_measurement_device_type 'Bruker Kappa APEXII CCD'
_diffrn_measurement_method 'omega and phi scans'
_diffrn_radiation_monochromator graphite
_diffrn_radiation_type MoK\a
_diffrn_radiation_wavelength 0.71073
_diffrn_reflns_av_R_equivalents 0.0362
_diffrn_reflns_av_unetI/netI 0.0301
_diffrn_reflns_Laue_measured_fraction_full 0
_diffrn_reflns_Laue_measured_fraction_max 0.999
_diffrn_reflns_limit_h_max 21
_diffrn_reflns_limit_h_min -21
_diffrn_reflns_limit_k_max 33
_diffrn_reflns_limit_k_min 0
_diffrn_reflns_limit_l_max 33
_diffrn_reflns_limit_l_min 0
_diffrn_reflns_number 25449
_diffrn_reflns_point_group_measured_fraction_full 0
_diffrn_reflns_point_group_measured_fraction_max 0.999
_diffrn_reflns_theta_full 0.5
_diffrn_reflns_theta_max 33.142
_diffrn_reflns_theta_min 1.327
_exptl_absorpt_coefficient_mu 1.69
_exptl_absorpt_correction_T_max 0.8376
_exptl_absorpt_correction_T_min 0.7716
_exptl_absorpt_correction_type multi-scan
_exptl_absorpt_process_details 'SADABS (Sheldrick, 2012)'
_exptl_crystal_colour Orange
_exptl_crystal_density_diffrn 1.899
_exptl_crystal_description prism
_exptl_crystal_F_000 3808
_exptl_crystal_size_max 0.15
_exptl_crystal_size_mid 0.15
_exptl_crystal_size_min 0.13
_refine_diff_density_max 0.698
_refine_diff_density_min -1.145
_refine_diff_density_rms 0.127
_refine_ls_extinction_method none
_refine_ls_goodness_of_fit_ref 1.176
_refine_ls_hydrogen_treatment mixed
_refine_ls_matrix_type full
_refine_ls_number_parameters 857
_refine_ls_number_reflns 25449
_refine_ls_number_restraints 24
_refine_ls_restrained_S_all 1.176
_refine_ls_R_factor_all 0.0441
_refine_ls_R_factor_gt 0.0333
_refine_ls_shift/su_max 0.004
_refine_ls_shift/su_mean 0
_refine_ls_structure_factor_coef Fsqd
_refine_ls_weighting_details 'w=1/[\s^2^(Fo^2^)+(0.0071P)^2^+15.8818P] where P=(Fo^2^+2Fc^2^)/3'
_refine_ls_weighting_scheme calc
_refine_ls_wR_factor_gt 0.0644
_refine_ls_wR_factor_ref 0.0677
_reflns_Friedel_coverage 0
_reflns_number_gt 21564
_reflns_number_total 25449
_reflns_threshold_expression 'I > 2\s(I)'
_cod_data_source_file PdPyTT.cif
_cod_data_source_block al02eza1n
_cod_original_sg_symbol_H-M 'P 21/c'
_cod_database_code 1568403
_shelx_estimated_absorpt_t_min 0.786
_shelx_estimated_absorpt_t_max 0.81
_shelx_shelxl_version_number 2018/3

loop_
_symmetry_equiv_pos_as_xyz
'x, y, z'
'-x, y+1/2, -z+1/2'
'-x, -y, -z'
'x, -y-1/2, z-1/2'

loop_
_atom_site_label
_atom_site_type_symbol
_atom_site_fract_x
_atom_site_fract_y
_atom_site_fract_z
_atom_site_U_iso_or_equiv
_atom_site_adp_type
_atom_site_occupancy
_atom_site_site_symmetry_order
_atom_site_calc_flag
_atom_site_refinement_flags_posn
_atom_site_refinement_flags_adp
_atom_site_refinement_flags_occupancy
_atom_site_disorder_assembly
_atom_site_disorder_group
Pd1 Pd 0.31970(2) 0.31955(2) 0.60014(2) 0.00775(3) Uani 1 1 d . . . . .
Pd2 Pd 0.17372(2) 0.42686(2) 0.59842(2) 0.00779(3) Uani 1 1 d . . . . .
Pd3 Pd 0.82864(2) 0.07064(2) 0.39278(2) 0.00854(3) Uani 1 1 d . . . . .
Pd4 Pd 0.66636(2) 0.16726(2) 0.39412(2) 0.00853(3) Uani 1 1 d . . . . .
C2C C 0.6119(2) 0.20610(15) 0.52282(13) 0.0311(7) Uani 1 1 d . . . . .
H2C1 H 0.592206 0.163528 0.527707 0.037 Uiso 1 1 calc R U . . .
H2C2 H 0.557096 0.230497 0.51146 0.037 Uiso 1 1 calc R U . . .
C6C C 0.9757(2) 0.31185(16) 0.43655(13) 0.0285(7) Uani 1 1 d . . . . .
H6C1 H 1.016133 0.284605 0.460445 0.034 Uiso 1 1 calc R U . . .
H6C2 H 1.008177 0.350742 0.430531 0.034 Uiso 1 1 calc R U . . .
Cl5 Cl 1.15819(4) 0.33787(3) 0.33734(3) 0.01699(11) Uani 1 1 d . . . . .
Cl6 Cl 0.33986(4) -0.09436(3) 0.32004(3) 0.01758(11) Uani 1 1 d . . . . .
Cl7 Cl 0.52238(5) 0.28406(3) 0.35234(3) 0.02174(12) Uani 1 1 d . . . . .
Cl8 Cl 1.01087(5) 0.03924(3) 0.67033(4) 0.02777(15) Uani 1 1 d . . . . .
O1W O 0.63298(14) 0.60384(10) 0.67017(11) 0.0258(4) Uani 1 1 d D . . . .
O2W O -0.13733(15) 0.15565(10) 0.68105(11) 0.0293(5) Uani 1 1 d D . . . .
O3W O 0.71686(14) 0.34081(10) 0.30908(10) 0.0261(4) Uani 1 1 d D . . . .
O4W O 0.51466(15) 0.29848(10) 0.20848(10) 0.0248(4) Uani 1 1 d D . . . .
O5W O 1.20965(14) 0.09165(11) 0.71194(11) 0.0287(5) Uani 1 1 d D . . . .
O6W O 1.01126(16) 0.05349(10) 0.81358(11) 0.0303(5) Uani 1 1 d D . . . .
O7W O 0.32563(16) 0.18828(10) 0.66626(11) 0.0294(5) Uani 1 1 d D . . . .
O8W O 0.83255(17) 0.42923(12) 0.36906(13) 0.0409(6) Uani 1 1 d D . . . .
C1 C 0.22574(15) 0.23290(10) 0.51605(10) 0.0101(4) Uani 1 1 d . . . . .
C1A C 0.26026(15) 0.51109(10) 0.51023(10) 0.0095(4) Uani 1 1 d . . . . .
C1B C 0.73328(16) -0.01191(10) 0.48074(10) 0.0110(4) Uani 1 1 d . . . . .
C1C C 0.74760(16) 0.25157(10) 0.48730(10) 0.0113(4) Uani 1 1 d . . . . .
C2 C 0.32794(18) 0.29424(11) 0.46159(10) 0.0152(4) Uani 1 1 d . . . . .
H2A H 0.393879 0.305292 0.466436 0.018 Uiso 1 1 calc R U . . .
H2B H 0.294134 0.329628 0.445217 0.018 Uiso 1 1 calc R U . . .
C2A C 0.13799(18) 0.45818(12) 0.46386(11) 0.0160(4) Uani 1 1 d . . . . .
H2A1 H 0.077891 0.478457 0.47014 0.019 Uiso 1 1 calc R U . . .
H2A2 H 0.126517 0.414525 0.457358 0.019 Uiso 1 1 calc R U . . .
C2B C 0.8350(2) 0.05327(12) 0.53187(11) 0.0180(5) Uani 1 1 d . . . . .
H2B1 H 0.802667 0.091272 0.542193 0.022 Uiso 1 1 calc R U . . .
H2B2 H 0.901864 0.061924 0.528907 0.022 Uiso 1 1 calc R U . . .
C3 C 0.31774(18) 0.23961(12) 0.41825(11) 0.0164(4) Uani 1 1 d . . . . .
H3A H 0.37232 0.212767 0.421247 0.02 Uiso 1 1 calc R U . . .
H3B H 0.31063 0.253429 0.37602 0.02 Uiso 1 1 calc R U . . .
C3A C 0.1868(2) 0.48562(12) 0.40839(11) 0.0202(5) Uani 1 1 d . . . . .
H3A1 H 0.14089 0.50079 0.37863 0.024 Uiso 1 1 calc R U . . .
H3A2 H 0.226276 0.455087 0.388677 0.024 Uiso 1 1 calc R U . . .
C3B C 0.81799(18) 0.00505(12) 0.58092(11) 0.0173(5) Uani 1 1 d . . . . .
H3B1 H 0.81025 0.024218 0.620859 0.021 Uiso 1 1 calc R U . . .
H3B2 H 0.870081 -0.023888 0.583247 0.021 Uiso 1 1 calc R U . . .
C3C C 0.6541(2) 0.22980(13) 0.58227(12) 0.0269(6) Uani 1 1 d . . . . .
H3C1 H 0.684505 0.196653 0.604986 0.032 Uiso 1 1 calc R U . . .
H3C2 H 0.60593 0.248074 0.607811 0.032 Uiso 1 1 calc R U . . .
C4 C 0.14342(15) 0.24565(10) 0.61381(10) 0.0096(4) Uani 1 1 d . . . . .
C4A C 0.35115(15) 0.50049(10) 0.60600(10) 0.0106(4) Uani 1 1 d . . . . .
C4B C 0.65749(16) -0.01060(10) 0.37988(10) 0.0105(4) Uani 1 1 d . . . . .
C4C C 0.84141(16) 0.24636(11) 0.39345(10) 0.0114(4) Uani 1 1 d . . . . .
C5 C 0.11101(18) 0.15504(11) 0.55544(11) 0.0157(4) Uani 1 1 d . . . . .
H5A H 0.140685 0.121995 0.578691 0.019 Uiso 1 1 calc R U . . .
H5B H 0.106022 0.142616 0.512679 0.019 Uiso 1 1 calc R U . . .
C5A C 0.38317(17) 0.58729(11) 0.54187(11) 0.0151(4) Uani 1 1 d . . . . .
H5A1 H 0.354103 0.622069 0.562372 0.018 Uiso 1 1 calc R U . . .
H5A2 H 0.387199 0.596397 0.498304 0.018 Uiso 1 1 calc R U . . .
C5B C 0.62170(17) -0.09477(12) 0.44622(11) 0.0157(4) Uani 1 1 d . . . . .
H5B1 H 0.611785 -0.100853 0.489866 0.019 Uiso 1 1 calc R U . . .
H5B2 H 0.654208 -0.13057 0.43009 0.019 Uiso 1 1 calc R U . . .
C5C C 0.88228(19) 0.32203(15) 0.46885(14) 0.0277(7) Uani 1 1 d . . . . .
H5C1 H 0.891551 0.322248 0.513109 0.033 Uiso 1 1 calc R U . . .
H5C2 H 0.854705 0.36114 0.456521 0.033 Uiso 1 1 calc R U . . .
C6 C 0.01496(17) 0.16956(12) 0.58081(11) 0.0168(5) Uani 1 1 d . . . . .
H6A H -0.017852 0.132156 0.592497 0.02 Uiso 1 1 calc R U . . .
H6B H -0.02323 0.191897 0.55097 0.02 Uiso 1 1 calc R U . . .
C6A C 0.47945(17) 0.57483(12) 0.56858(11) 0.0164(4) Uani 1 1 d . . . . .
H6A1 H 0.512145 0.613023 0.578121 0.02 Uiso 1 1 calc R U . . .
H6A2 H 0.517301 0.550789 0.540456 0.02 Uiso 1 1 calc R U . . .
C6B C 0.52847(18) -0.08552(12) 0.41300(11) 0.0173(5) Uani 1 1 d . . . . .
H6B1 H 0.484951 -0.062497 0.438335 0.021 Uiso 1 1 calc R U . . .
H6B2 H 0.500135 -0.124884 0.402333 0.021 Uiso 1 1 calc R U . . .
C7 C 0.15775(15) 0.32436(10) 0.68629(10) 0.0092(4) Uani 1 1 d . . . . .
C7A C 0.33945(15) 0.42606(10) 0.68289(10) 0.0097(4) Uani 1 1 d . . . . .
C7B C 0.66814(15) 0.06461(10) 0.30461(10) 0.0097(4) Uani 1 1 d . . . . .
C7C C 0.82931(15) 0.17901(10) 0.31107(10) 0.0098(4) Uani 1 1 d . . . . .
C8 C 0.14349(16) 0.29476(11) 0.74180(10) 0.0117(4) Uani 1 1 d . . . . .
H8 H 0.15312 0.25248 0.745689 0.014 Uiso 1 1 calc R U . . .
C8A C 0.35582(16) 0.45811(11) 0.73708(10) 0.0119(4) Uani 1 1 d . . . . .
H8A H 0.34659 0.50055 0.738978 0.014 Uiso 1 1 calc R U . . .
C8B C 0.65759(16) 0.03414(11) 0.24900(10) 0.0128(4) Uani 1 1 d . . . . .
H8B H 0.672674 -0.007429 0.245039 0.015 Uiso 1 1 calc R U . . .
C8C C 0.83730(16) 0.21401(11) 0.25830(11) 0.0132(4) Uani 1 1 d . . . . .
H8C H 0.821846 0.25572 0.257915 0.016 Uiso 1 1 calc R U . . .
C9 C 0.11446(16) 0.32980(11) 0.79150(10) 0.0136(4) Uani 1 1 d . . . . .
H9 H 0.103315 0.310985 0.82916 0.016 Uiso 1 1 calc R U . . .
C9A C 0.38631(16) 0.42546(11) 0.78845(10) 0.0130(4) Uani 1 1 d . . . . .
H9A H 0.399051 0.445963 0.825179 0.016 Uiso 1 1 calc R U . . .
C9B C 0.62363(17) 0.06809(12) 0.19943(11) 0.0153(4) Uani 1 1 d . . . . .
H9B H 0.614265 0.049054 0.161522 0.018 Uiso 1 1 calc R U . . .
C9C C 0.86934(16) 0.18446(12) 0.20581(11) 0.0152(4) Uani 1 1 d . . . . .
H9C H 0.8758 0.206433 0.169363 0.018 Uiso 1 1 calc R U . . .
C10 C 0.10204(16) 0.39320(11) 0.78490(10) 0.0132(4) Uani 1 1 d . . . . .
H10 H 0.082418 0.417189 0.81783 0.016 Uiso 1 1 calc R U . . .
C10A C 0.39770(16) 0.36174(11) 0.78459(10) 0.0123(4) Uani 1 1 d . . . . .
H10A H 0.418034 0.339197 0.818628 0.015 Uiso 1 1 calc R U . . .
C10B C 0.60358(17) 0.13041(12) 0.20624(11) 0.0158(4) Uani 1 1 d . . . . .
H10B H 0.581898 0.153479 0.172909 0.019 Uiso 1 1 calc R U . . .
C10C C 0.89163(17) 0.12232(12) 0.20781(11) 0.0152(4) Uani 1 1 d . . . . .
H10C H 0.912866 0.102291 0.172773 0.018 Uiso 1 1 calc R U . . .
C11 C 0.11950(16) 0.41974(11) 0.72832(10) 0.0113(4) Uani 1 1 d . . . . .
H11 H 0.112136 0.462138 0.723685 0.014 Uiso 1 1 calc R U . . .
C11A C 0.37834(15) 0.33259(10) 0.72946(10) 0.0110(4) Uani 1 1 d . . . . .
H11A H 0.385257 0.289997 0.726805 0.013 Uiso 1 1 calc R U . . .
C11B C 0.61621(16) 0.15770(11) 0.26302(11) 0.0129(4) Uani 1 1 d . . . . .
H11B H 0.602611 0.199404 0.267796 0.015 Uiso 1 1 calc R U . . .
C11C C 0.88206(16) 0.09030(11) 0.26232(10) 0.0128(4) Uani 1 1 d . . . . .
H11C H 0.897246 0.048569 0.263689 0.015 Uiso 1 1 calc R U . . .
N1 N 0.28827(14) 0.27587(9) 0.52176(8) 0.0107(3) Uani 1 1 d . . . . .
N1A N 0.19995(14) 0.46724(9) 0.51812(8) 0.0109(3) Uani 1 1 d . . . . .
N1B N 0.79844(14) 0.02879(9) 0.47246(9) 0.0115(3) Uani 1 1 d . . . . .
N1C N 0.68410(14) 0.21053(9) 0.47436(9) 0.0126(4) Uani 1 1 d . . . . .
N2 N 0.16642(14) 0.21302(9) 0.56147(9) 0.0103(3) Uani 1 1 d . . . . .
N2A N 0.32755(13) 0.53007(9) 0.55197(9) 0.0105(3) Uani 1 1 d . . . . .
N2B N 0.67773(14) -0.03785(9) 0.43550(9) 0.0115(3) Uani 1 1 d . . . . .
N2C N 0.81994(14) 0.27008(10) 0.45013(9) 0.0148(4) Uani 1 1 d . . . . .
N3 N 0.19137(13) 0.29300(8) 0.63361(8) 0.0089(3) Uani 1 1 d . . . . .
N3A N 0.30331(13) 0.45524(8) 0.62923(8) 0.0092(3) Uani 1 1 d . . . . .
N3B N 0.70609(13) 0.03525(9) 0.35774(9) 0.0100(3) Uani 1 1 d . . . . .
N3C N 0.79093(13) 0.20425(9) 0.36593(9) 0.0101(3) Uani 1 1 d . . . . .
N4 N 0.14676(13) 0.38602(9) 0.67995(8) 0.0088(3) Uani 1 1 d . . . . .
N4A N 0.34967(13) 0.36433(9) 0.67946(8) 0.0090(3) Uani 1 1 d . . . . .
N4B N 0.64778(13) 0.12511(9) 0.31150(8) 0.0096(3) Uani 1 1 d . . . . .
N4C N 0.85117(13) 0.11838(9) 0.31344(8) 0.0095(3) Uani 1 1 d . . . . .
S1 S 0.21209(4) 0.19984(3) 0.44353(3) 0.01561(11) Uani 1 1 d . . . . .
S1A S 0.25750(5) 0.54848(3) 0.43895(3) 0.01537(11) Uani 1 1 d . . . . .
S1B S 0.71028(5) -0.03350(3) 0.55649(3) 0.01682(11) Uani 1 1 d . . . . .
S1C S 0.73945(5) 0.28721(3) 0.55950(3) 0.01682(11) Uani 1 1 d . . . . .
S2 S 0.04105(4) 0.21697(3) 0.64733(3) 0.01419(11) Uani 1 1 d . . . . .
S2A S 0.45468(4) 0.53148(3) 0.63801(3) 0.01346(10) Uani 1 1 d . . . . .
S2B S 0.55778(4) -0.04247(3) 0.34460(3) 0.01262(10) Uani 1 1 d . . . . .
S2C S 0.94511(4) 0.27732(3) 0.36385(3) 0.01518(11) Uani 1 1 d . . . . .
Cl1 Cl 0.46626(4) 0.35065(3) 0.56705(3) 0.01579(11) Uani 1 1 d . . . . .
Cl2 Cl 0.02578(4) 0.39482(3) 0.56813(3) 0.01571(10) Uani 1 1 d . . . . .
Cl3 Cl 0.96691(4) 0.11431(3) 0.42913(3) 0.01533(10) Uani 1 1 d . . . . .
Cl4 Cl 0.53105(4) 0.11566(3) 0.42433(3) 0.01514(10) Uani 1 1 d . . . . .
H1W H 0.6943(10) 0.6218(15) 0.667(2) 0.061(14) Uiso 1 1 d D . . . .
H2W H 0.5912(19) 0.6384(10) 0.672(3) 0.090(19) Uiso 1 1 d D . . . .
H3W H -0.0967(17) 0.1216(10) 0.6903(19) 0.050(12) Uiso 1 1 d D . . . .
H4W H -0.1994(8) 0.1401(14) 0.6880(19) 0.055(13) Uiso 1 1 d D . . . .
H5W H 0.703(2) 0.3612(17) 0.2710(9) 0.051(13) Uiso 1 1 d D . . . .
H6W H 0.6566(11) 0.335(2) 0.3277(16) 0.080(17) Uiso 1 1 d D . . . .
H7W H 0.512(2) 0.2989(16) 0.25239(19) 0.033(10) Uiso 1 1 d D . . . .
H8W H 0.562(2) 0.3279(16) 0.1987(14) 0.077(17) Uiso 1 1 d D . . . .
H9W H 1.1537(13) 0.0723(15) 0.6964(14) 0.042(11) Uiso 1 1 d D . . . .
H10W H 1.191(2) 0.1109(17) 0.7494(10) 0.059(14) Uiso 1 1 d D . . . .
H11W H 0.998(3) 0.057(2) 0.7705(5) 0.087(19) Uiso 1 1 d D . . . .
H12W H 1.051(3) 0.0879(13) 0.8225(17) 0.076(16) Uiso 1 1 d D . . . .
H13W H 0.298(2) 0.1516(13) 0.682(2) 0.093(19) Uiso 1 1 d D . . . .
H14W H 0.3903(9) 0.1858(19) 0.679(2) 0.076(16) Uiso 1 1 d D . . . .
H15W H 0.799(2) 0.4025(16) 0.3418(13) 0.056(13) Uiso 1 1 d D . . . .
H16W H 0.8922(13) 0.4350(18) 0.3498(14) 0.053(13) Uiso 1 1 d D . . . .

loop_
_atom_site_aniso_label
_atom_site_aniso_U_11
_atom_site_aniso_U_22
_atom_site_aniso_U_33
_atom_site_aniso_U_23
_atom_site_aniso_U_13
_atom_site_aniso_U_12
Pd1 0.00875(7) 0.00790(7) 0.00659(6) -0.00069(5) 0.00042(5) -0.00134(5)
Pd2 0.00882(7) 0.00793(7) 0.00663(6) 0.00045(5) -0.00016(5) -0.00135(5)
Pd3 0.00905(7) 0.00939(7) 0.00717(6) 0.00020(5) -0.00075(5) -0.00135(5)
Pd4 0.00960(7) 0.00862(7) 0.00739(7) -0.00045(5) 0.00131(5) -0.00131(5)
C2C 0.0419(18) 0.0308(15) 0.0212(13) -0.0138(11) 0.0202(12) -0.0242(13)
C6C 0.0183(12) 0.0435(18) 0.0238(13) -0.0184(13) 0.0051(10) -0.0153(12)
Cl5 0.0164(3) 0.0156(3) 0.0189(3) -0.0013(2) 0.0006(2) -0.0015(2)
Cl6 0.0177(3) 0.0144(2) 0.0206(3) 0.0026(2) -0.0017(2) -0.0011(2)
Cl7 0.0221(3) 0.0187(3) 0.0246(3) 0.0012(2) 0.0076(2) 0.0002(2)
Cl8 0.0299(3) 0.0171(3) 0.0360(4) 0.0019(3) -0.0143(3) -0.0036(3)
O1W 0.0180(9) 0.0232(10) 0.0360(12) 0.0022(9) -0.0064(8) -0.0025(8)
O2W 0.0223(10) 0.0200(10) 0.0459(13) -0.0038(9) 0.0124(9) -0.0043(8)
O3W 0.0185(9) 0.0320(11) 0.0279(11) 0.0069(9) -0.0002(8) 0.0001(8)
O4W 0.0259(10) 0.0246(10) 0.0240(10) -0.0003(8) -0.0013(8) -0.0048(8)
O5W 0.0184(10) 0.0355(12) 0.0320(11) -0.0118(9) -0.0013(8) 0.0006(9)
O6W 0.0260(11) 0.0261(11) 0.0387(13) 0.0070(9) -0.0035(9) -0.0067(9)
O7W 0.0304(11) 0.0223(11) 0.0353(12) 0.0023(9) -0.0056(9) 0.0092(9)
O8W 0.0280(12) 0.0333(13) 0.0616(17) -0.0191(12) 0.0048(12) 0.0055(10)
C1 0.0111(9) 0.0106(9) 0.0086(9) -0.0013(7) -0.0010(7) 0.0015(7)
C1A 0.0114(9) 0.0087(9) 0.0085(9) 0.0002(7) 0.0012(7) 0.0013(7)
C1B 0.0127(10) 0.0110(10) 0.0095(9) 0.0008(7) 0.0000(7) 0.0020(8)
C1C 0.0129(10) 0.0107(9) 0.0101(9) -0.0001(7) -0.0005(7) 0.0015(8)
C2 0.0198(11) 0.0162(11) 0.0095(9) -0.0007(8) 0.0039(8) -0.0036(9)
C2A 0.0190(11) 0.0186(11) 0.0103(10) 0.0025(8) -0.0037(8) -0.0048(9)
C2B 0.0264(13) 0.0192(11) 0.0085(9) 0.0003(8) -0.0038(9) -0.0080(10)
C3 0.0180(11) 0.0210(12) 0.0102(10) -0.0033(8) 0.0026(8) -0.0022(9)
C3A 0.0312(14) 0.0187(12) 0.0107(10) 0.0014(9) -0.0026(9) -0.0099(10)
C3B 0.0200(12) 0.0229(12) 0.0090(9) 0.0018(9) -0.0028(8) -0.0032(9)
C3C 0.0500(19) 0.0170(12) 0.0142(11) -0.0025(9) 0.0144(12) -0.0099(12)
C4 0.0113(9) 0.0071(9) 0.0103(9) 0.0000(7) 0.0011(7) -0.0009(7)
C4A 0.0105(9) 0.0091(9) 0.0123(9) -0.0011(7) 0.0004(7) 0.0003(7)
C4B 0.0111(9) 0.0114(10) 0.0090(9) -0.0004(7) 0.0007(7) -0.0004(7)
C4C 0.0104(9) 0.0120(10) 0.0120(9) -0.0021(8) -0.0003(7) -0.0008(8)
C5 0.0196(11) 0.0108(10) 0.0168(11) -0.0044(8) 0.0018(9) -0.0055(8)
C5A 0.0175(11) 0.0128(10) 0.0150(10) 0.0056(8) -0.0032(8) -0.0062(8)
C5B 0.0175(11) 0.0149(11) 0.0148(10) 0.0045(8) -0.0009(8) -0.0052(9)
C5C 0.0194(12) 0.0351(16) 0.0289(14) -0.0231(12) 0.0100(11) -0.0150(11)
C6 0.0165(11) 0.0184(12) 0.0155(11) -0.0051(9) 0.0000(8) -0.0070(9)
C6A 0.0157(11) 0.0178(11) 0.0157(10) 0.0037(9) 0.0000(8) -0.0068(9)
C6B 0.0162(11) 0.0206(12) 0.0152(11) 0.0040(9) 0.0007(9) -0.0055(9)
C7 0.0087(9) 0.0088(9) 0.0102(9) -0.0002(7) 0.0002(7) -0.0017(7)
C7A 0.0089(9) 0.0108(9) 0.0094(9) -0.0001(7) 0.0003(7) -0.0012(7)
C7B 0.0086(9) 0.0124(10) 0.0080(9) 0.0013(7) 0.0000(7) -0.0025(7)
C7C 0.0083(9) 0.0115(9) 0.0095(9) -0.0010(7) 0.0005(7) -0.0032(7)
C8 0.0136(10) 0.0102(9) 0.0112(9) 0.0008(7) 0.0005(8) -0.0026(8)
C8A 0.0134(10) 0.0115(10) 0.0108(9) -0.0029(8) -0.0002(8) -0.0020(8)
C8B 0.0147(10) 0.0137(10) 0.0100(9) -0.0017(8) 0.0005(8) -0.0046(8)
C8C 0.0146(10) 0.0122(10) 0.0127(10) 0.0031(8) -0.0004(8) -0.0044(8)
C9 0.0129(10) 0.0192(11) 0.0088(9) -0.0002(8) 0.0008(7) -0.0036(8)
C9A 0.0128(10) 0.0185(11) 0.0078(9) -0.0014(8) -0.0001(7) -0.0027(8)
C9B 0.0134(10) 0.0231(12) 0.0095(9) -0.0012(8) 0.0010(8) -0.0073(9)
C9C 0.0132(10) 0.0218(12) 0.0104(9) 0.0023(8) 0.0004(8) -0.0065(9)
C10 0.0131(10) 0.0179(11) 0.0087(9) -0.0030(8) 0.0017(7) -0.0004(8)
C10A 0.0116(10) 0.0165(11) 0.0086(9) 0.0027(8) -0.0011(7) -0.0007(8)
C10B 0.0137(10) 0.0235(12) 0.0102(10) 0.0046(9) -0.0020(8) -0.0033(9)
C10C 0.0124(10) 0.0237(12) 0.0094(9) -0.0043(8) 0.0030(8) -0.0027(9)
C11 0.0121(10) 0.0106(9) 0.0111(9) -0.0019(7) 0.0005(7) -0.0001(8)
C11A 0.0115(9) 0.0109(9) 0.0106(9) 0.0008(7) -0.0004(7) 0.0002(7)
C11B 0.0106(9) 0.0127(10) 0.0154(10) 0.0055(8) -0.0010(8) -0.0002(8)
C11C 0.0110(10) 0.0153(10) 0.0121(10) -0.0038(8) 0.0009(8) -0.0012(8)
N1 0.0121(8) 0.0125(9) 0.0076(8) -0.0005(6) 0.0002(6) -0.0013(7)
N1A 0.0133(9) 0.0114(8) 0.0079(8) 0.0007(6) -0.0011(6) -0.0015(7)
N1B 0.0131(9) 0.0132(9) 0.0083(8) 0.0013(7) -0.0018(6) -0.0020(7)
N1C 0.0178(9) 0.0108(9) 0.0091(8) -0.0016(7) 0.0040(7) -0.0032(7)
N2 0.0129(8) 0.0085(8) 0.0095(8) -0.0029(6) 0.0005(6) -0.0017(7)
N2A 0.0121(8) 0.0094(8) 0.0101(8) 0.0037(6) -0.0006(6) -0.0041(7)
N2B 0.0140(9) 0.0121(9) 0.0083(8) 0.0024(7) -0.0011(7) -0.0027(7)
N2C 0.0123(9) 0.0179(10) 0.0144(9) -0.0064(7) 0.0022(7) -0.0043(7)
N3 0.0103(8) 0.0081(8) 0.0084(8) -0.0020(6) 0.0021(6) -0.0007(6)
N3A 0.0118(8) 0.0074(8) 0.0085(8) 0.0012(6) -0.0017(6) -0.0014(6)
N3B 0.0115(8) 0.0087(8) 0.0096(8) 0.0008(6) -0.0014(6) -0.0014(6)
N3C 0.0113(8) 0.0092(8) 0.0098(8) -0.0007(6) 0.0004(6) -0.0002(6)
N4 0.0088(8) 0.0087(8) 0.0091(8) -0.0001(6) 0.0000(6) -0.0014(6)
N4A 0.0091(8) 0.0093(8) 0.0086(8) -0.0004(6) 0.0000(6) -0.0019(6)
N4B 0.0088(8) 0.0116(8) 0.0085(8) -0.0006(6) 0.0005(6) -0.0017(6)
N4C 0.0080(8) 0.0116(8) 0.0089(8) -0.0005(6) 0.0005(6) -0.0017(6)
S1 0.0194(3) 0.0180(3) 0.0094(2) -0.0049(2) 0.0002(2) -0.0043(2)
S1A 0.0235(3) 0.0135(3) 0.0090(2) 0.00288(19) -0.0009(2) -0.0053(2)
S1B 0.0213(3) 0.0202(3) 0.0089(2) 0.0027(2) 0.0006(2) -0.0051(2)
S1C 0.0262(3) 0.0147(3) 0.0095(2) -0.0032(2) 0.0015(2) -0.0032(2)
S2 0.0131(2) 0.0132(3) 0.0164(3) -0.0034(2) 0.0045(2) -0.0049(2)
S2A 0.0123(2) 0.0129(2) 0.0151(2) 0.0034(2) -0.00314(19) -0.00428(19)
S2B 0.0121(2) 0.0131(2) 0.0127(2) 0.00239(19) -0.00185(19) -0.00427(19)
S2C 0.0119(2) 0.0165(3) 0.0172(3) -0.0058(2) 0.0038(2) -0.0051(2)
Cl1 0.0120(2) 0.0247(3) 0.0107(2) -0.0012(2) 0.00225(18) -0.0066(2)
Cl2 0.0119(2) 0.0238(3) 0.0114(2) 0.0002(2) -0.00124(18) -0.0063(2)
Cl3 0.0118(2) 0.0218(3) 0.0123(2) -0.0006(2) -0.00227(18) -0.0048(2)
Cl4 0.0126(2) 0.0193(3) 0.0136(2) 0.0007(2) 0.00335(19) -0.0043(2)

loop_
_atom_type_symbol
_atom_type_description
_atom_type_scat_dispersion_real
_atom_type_scat_dispersion_imag
_atom_type_scat_source
C C 0.0033 0.0016 'International Tables Vol C Tables 4.2.6.8 and 6.1.1.4'
H H 0 0 'International Tables Vol C Tables 4.2.6.8 and 6.1.1.4'
N N 0.0061 0.0033 'International Tables Vol C Tables 4.2.6.8 and 6.1.1.4'
S S 0.1246 0.1234 'International Tables Vol C Tables 4.2.6.8 and 6.1.1.4'
Cl Cl 0.1484 0.1585 'International Tables Vol C Tables 4.2.6.8 and 6.1.1.4'
Pd Pd -0.9988 1.0072 'International Tables Vol C Tables 4.2.6.8 and 6.1.1.4'
O O 0.0106 0.006 'International Tables Vol C Tables 4.2.6.8 and 6.1.1.4'

loop_
_geom_angle_atom_site_label_1
_geom_angle_atom_site_label_2
_geom_angle_atom_site_label_3
_geom_angle
_geom_angle_site_symmetry_1
_geom_angle_site_symmetry_3
N1 Pd1 N4A 179.18(8) . .
N1 Pd1 N3 88.81(8) . .
N4A Pd1 N3 90.63(8) . .
N1 Pd1 Cl1 93.77(6) . .
N4A Pd1 Cl1 86.80(6) . .
N3 Pd1 Cl1 177.34(5) . .
N1 Pd1 Pd2 101.63(6) . .
N4A Pd1 Pd2 77.59(6) . .
N3 Pd1 Pd2 67.72(6) . .
Cl1 Pd1 Pd2 112.29(3) . .
N1A Pd2 N4 179.83(9) . .
N1A Pd2 N3A 88.81(8) . .
N4 Pd2 N3A 91.28(8) . .
N1A Pd2 Cl2 93.45(6) . .
N4 Pd2 Cl2 86.46(6) . .
N3A Pd2 Cl2 177.50(5) . .
N1A Pd2 Pd1 102.01(6) . .
N4 Pd2 Pd1 78.16(6) . .
N3A Pd2 Pd1 68.00(6) . .
Cl2 Pd2 Pd1 112.49(3) . .
N1B Pd3 N3B 87.91(8) . .
N1B Pd3 N4C 175.34(8) . .
N3B Pd3 N4C 90.88(8) . .
N1B Pd3 Cl3 94.49(6) . .
N3B Pd3 Cl3 177.35(6) . .
N4C Pd3 Cl3 86.63(6) . .
N1B Pd3 Pd4 97.53(6) . .
N3B Pd3 Pd4 68.23(6) . .
N4C Pd3 Pd4 77.85(6) . .
Cl3 Pd3 Pd4 110.28(3) . .
N1C Pd4 N4B 178.69(8) . .
N1C Pd4 N3C 88.68(8) . .
N4B Pd4 N3C 90.87(8) . .
N1C Pd4 Cl4 94.34(6) . .
N4B Pd4 Cl4 86.22(6) . .
N3C Pd4 Cl4 174.34(6) . .
N1C Pd4 Pd3 103.78(6) . .
N4B Pd4 Pd3 77.16(6) . .
N3C Pd4 Pd3 67.57(6) . .
Cl4 Pd4 Pd3 107.00(3) . .
N1C C2C C3C 108.5(2) . .
C5C C6C S2C 105.25(18) . .
N1 C1 N2 125.6(2) . .
N1 C1 S1 116.96(17) . .
N2 C1 S1 117.34(16) . .
N1A C1A N2A 126.1(2) . .
N1A C1A S1A 116.76(17) . .
N2A C1A S1A 117.11(16) . .
N1B C1B N2B 125.8(2) . .
N1B C1B S1B 117.11(17) . .
N2B C1B S1B 117.01(17) . .
N1C C1C N2C 126.5(2) . .
N1C C1C S1C 116.37(18) . .
N2C C1C S1C 117.09(17) . .
N1 C2 C3 107.67(19) . .
N1A C2A C3A 108.1(2) . .
N1B C2B C3B 108.0(2) . .
C2 C3 S1 104.76(16) . .
C2A C3A S1A 104.95(17) . .
C2B C3B S1B 104.55(16) . .
C2C C3C S1C 105.07(18) . .
N3 C4 N2 123.3(2) . .
N3 C4 S2 125.20(17) . .
N2 C4 S2 111.51(16) . .
N3A C4A N2A 124.1(2) . .
N3A C4A S2A 125.07(17) . .
N2A C4A S2A 110.82(16) . .
N3B C4B N2B 123.1(2) . .
N3B C4B S2B 124.64(17) . .
N2B C4B S2B 112.20(16) . .
N3C C4C N2C 123.3(2) . .
N3C C4C S2C 124.14(18) . .
N2C C4C S2C 112.53(16) . .
N2 C5 C6 105.68(19) . .
N2A C5A C6A 105.93(19) . .
N2B C5B C6B 106.32(19) . .
N2C C5C C6C 106.4(2) . .
C5 C6 S2 103.49(16) . .
C5A C6A S2A 103.35(16) . .
C5B C6B S2B 104.68(17) . .
N4 C7 C8 121.9(2) . .
N4 C7 N3 115.49(19) . .
C8 C7 N3 122.4(2) . .
N4A C7A C8A 121.8(2) . .
N4A C7A N3A 115.79(19) . .
C8A C7A N3A 122.2(2) . .
N4B C7B C8B 122.6(2) . .
N4B C7B N3B 115.10(19) . .
C8B C7B N3B 122.2(2) . .
N4C C7C C8C 123.0(2) . .
N4C C7C N3C 115.52(19) . .
C8C C7C N3C 121.3(2) . .
C7 C8 C9 118.3(2) . .
C7A C8A C9A 118.5(2) . .
C7B C8B C9B 117.3(2) . .
C7C C8C C9C 117.4(2) . .
C8 C9 C10 119.9(2) . .
C8A C9A C10A 119.5(2) . .
C8B C9B C10B 120.2(2) . .
C10C C9C C8C 120.0(2) . .
C11 C10 C9 118.6(2) . .
C11A C10A C9A 118.9(2) . .
C11B C10B C9B 119.2(2) . .
C11C C10C C9C 119.4(2) . .
N4 C11 C10 121.8(2) . .
N4A C11A C10A 121.6(2) . .
N4B C11B C10B 121.1(2) . .
N4C C11C C10C 121.2(2) . .
C1 N1 C2 112.05(19) . .
C1 N1 Pd1 124.81(16) . .
C2 N1 Pd1 122.85(15) . .
C1A N1A C2A 112.39(19) . .
C1A N1A Pd2 124.76(15) . .
C2A N1A Pd2 121.80(15) . .
C1B N1B C2B 111.47(19) . .
C1B N1B Pd3 126.09(16) . .
C2B N1B Pd3 120.95(15) . .
C1C N1C C2C 112.0(2) . .
C1C N1C Pd4 126.43(16) . .
C2C N1C Pd4 120.71(16) . .
C1 N2 C4 125.71(19) . .
C1 N2 C5 121.93(19) . .
C4 N2 C5 112.05(18) . .
C1A N2A C4A 125.84(19) . .
C1A N2A C5A 121.21(18) . .
C4A N2A C5A 112.95(18) . .
C4B N2B C1B 124.6(2) . .
C4B N2B C5B 112.82(18) . .
C1B N2B C5B 122.03(19) . .
C1C N2C C4C 126.4(2) . .
C1C N2C C5C 120.4(2) . .
C4C N2C C5C 113.1(2) . .
C4 N3 C7 117.74(19) . .
C4 N3 Pd1 124.51(15) . .
C7 N3 Pd1 117.37(14) . .
C4A N3A C7A 118.12(19) . .
C4A N3A Pd2 124.88(15) . .
C7A N3A Pd2 116.81(14) . .
C4B N3B C7B 116.40(19) . .
C4B N3B Pd3 126.87(15) . .
C7B N3B Pd3 116.71(14) . .
C4C N3C C7C 116.14(19) . .
C4C N3C Pd4 127.66(16) . .
C7C N3C Pd4 116.14(14) . .
C11 N4 C7 119.49(19) . .
C11 N4 Pd2 120.55(15) . .
C7 N4 Pd2 119.94(15) . .
C11A N4A C7A 119.62(19) . .
C11A N4A Pd1 120.21(15) . .
C7A N4A Pd1 120.16(15) . .
C11B N4B C7B 119.6(2) . .
C11B N4B Pd4 119.83(16) . .
C7B N4B Pd4 120.59(15) . .
C11C N4C C7C 119.0(2) . .
C11C N4C Pd3 121.68(16) . .
C7C N4C Pd3 119.18(15) . .
C1 S1 C3 89.72(11) . .
C1A S1A C3A 89.07(11) . .
C1B S1B C3B 89.28(11) . .
C1C S1C C3C 89.62(12) . .
C4 S2 C6 91.83(11) . .
C4A S2A C6A 92.12(11) . .
C4B S2B C6B 92.01(11) . .
C4C S2C C6C 91.83(12) . .

loop_
_geom_bond_atom_site_label_1
_geom_bond_atom_site_label_2
_geom_bond_distance
_geom_bond_site_symmetry_2
Pd1 N1 1.9957(19) .
Pd1 N4A 2.0202(19) .
Pd1 N3 2.050(2) .
Pd1 Cl1 2.3078(9) .
Pd1 Pd2 3.1135(8) .
Pd2 N1A 1.992(2) .
Pd2 N4 2.0218(19) .
Pd2 N3A 2.044(2) .
Pd2 Cl2 2.2996(9) .
Pd3 N1B 2.006(2) .
Pd3 N3B 2.0399(19) .
Pd3 N4C 2.040(2) .
Pd3 Cl3 2.3091(9) .
Pd3 Pd4 3.1120(8) .
Pd4 N1C 1.994(2) .
Pd4 N4B 2.0301(19) .
Pd4 N3C 2.041(2) .
Pd4 Cl4 2.3222(9) .
C2C N1C 1.481(3) .
C2C C3C 1.509(4) .
C6C C5C 1.523(4) .
C6C S2C 1.798(3) .
C1 N1 1.291(3) .
C1 N2 1.374(3) .
C1 S1 1.741(2) .
C1A N1A 1.291(3) .
C1A N2A 1.373(3) .
C1A S1A 1.749(2) .
C1B N1B 1.292(3) .
C1B N2B 1.374(3) .
C1B S1B 1.746(2) .
C1C N1C 1.295(3) .
C1C N2C 1.373(3) .
C1C S1C 1.755(2) .
C2 N1 1.484(3) .
C2 C3 1.519(3) .
C2A N1A 1.477(3) .
C2A C3A 1.518(3) .
C2B N1B 1.485(3) .
C2B C3B 1.514(3) .
C3 S1 1.819(3) .
C3A S1A 1.814(3) .
C3B S1B 1.816(3) .
C3C S1C 1.808(3) .
C4 N3 1.302(3) .
C4 N2 1.382(3) .
C4 S2 1.746(2) .
C4A N3A 1.298(3) .
C4A N2A 1.377(3) .
C4A S2A 1.752(2) .
C4B N3B 1.304(3) .
C4B N2B 1.373(3) .
C4B S2B 1.744(2) .
C4C N3C 1.301(3) .
C4C N2C 1.373(3) .
C4C S2C 1.746(2) .
C5 N2 1.487(3) .
C5 C6 1.508(4) .
C5A N2A 1.487(3) .
C5A C6A 1.502(3) .
C5B N2B 1.487(3) .
C5B C6B 1.513(3) .
C5C N2C 1.486(3) .
C6 S2 1.809(2) .
C6A S2A 1.816(2) .
C6B S2B 1.808(3) .
C7 N4 1.352(3) .
C7 C8 1.384(3) .
C7 N3 1.419(3) .
C7A N4A 1.348(3) .
C7A C8A 1.385(3) .
C7A N3A 1.418(3) .
C7B N4B 1.351(3) .
C7B C8B 1.385(3) .
C7B N3B 1.420(3) .
C7C N4C 1.351(3) .
C7C C8C 1.381(3) .
C7C N3C 1.426(3) .
C8 C9 1.387(3) .
C8A C9A 1.387(3) .
C8B C9B 1.387(3) .
C8C C9C 1.390(3) .
C9 C10 1.392(3) .
C9A C10A 1.393(3) .
C9B C10B 1.388(4) .
C9C C10C 1.384(4) .
C10 C11 1.383(3) .
C10A C11A 1.380(3) .
C10B C11B 1.379(3) .
C10C C11C 1.381(3) .
C11 N4 1.341(3) .
C11A N4A 1.346(3) .
C11B N4B 1.342(3) .
C11C N4C 1.345(3) .
